data_2209459
loop_
_publ_author_name
'Tatiana N. Drebushchak'
'Mikhail A. Mikhailenko'
'Elena V. Boldyreva'
'Tatyana P. Shakhtshneider'

_publ_section_title
;
 Tetragonal polymorph of the 1:1 adduct of sulfathiazole with pyridine
;
_journal_coeditor_code CV2061
_journal_issue 7
_journal_name_full 'Acta Crystallographica Section E'
_journal_page_first o2669
_journal_page_last o2671
_journal_paper_doi 10.1107/S1600536806020101
_journal_volume 62
_journal_year 2006
_chemical_formula_iupac 'C9 H9 N3 O2 S2 , C5 H5 N'
_chemical_formula_moiety 'C9 H9 N3 O2 S2 , C5 H5 N'
_chemical_formula_sum 'C14 H14 N4 O2 S2'
_chemical_formula_weight 334.43
_chemical_name_common 'sulfathiazole adduct with pyridine, tetragonal form'
_chemical_name_systematic
;
sulfathiazole--pyridine (1/1)
;
_space_group_IT_number 76
_symmetry_cell_setting tetragonal
_symmetry_space_group_name_Hall 'P 4w'
_symmetry_space_group_name_H-M 'P 41'
_atom_sites_solution_hydrogens geom
_atom_sites_solution_primary direct
_atom_sites_solution_secondary difmap
_audit_creation_method 'X-RED, SHELXL97'
_cell_angle_alpha 90.00
_cell_angle_beta 90.00
_cell_angle_gamma 90.00
_cell_formula_units_Z 4
_cell_length_a 8.670(2)
_cell_length_b 8.670(2)
_cell_length_c 20.927(10)
_cell_measurement_reflns_used 69
_cell_measurement_temperature 295(2)
_cell_measurement_theta_max 14.6
_cell_measurement_theta_min 10.1
_cell_volume 1573.1(9)
_computing_cell_refinement STADI4
_computing_data_collection 'STADI4 (Stoe & Cie, 1997)'
_computing_data_reduction 'X-RED (Stoe & Cie, 1997)'
_computing_molecular_graphics 'PLATON (Spek, 2003) and PowderCell (Kraus & Nolze, 1999)'
_computing_publication_material SHELXL97
_computing_structure_refinement 'SHELXL97 (Sheldrick, 1997)'
_computing_structure_solution 'SHELXS97 (Sheldrick, 1990)'
_diffrn_ambient_temperature 295(2)
_diffrn_measured_fraction_theta_full 1.000
_diffrn_measured_fraction_theta_max 1.000
_diffrn_measurement_device_type 'Stoe STADI-4 four-circle D094'
_diffrn_measurement_method
;
Scan width (\w) = 2.20--2.40, scan ratio 2\q:\q = 1.00
I(Net) and \s(I) calculated according to Blessing (1987)
;
_diffrn_radiation_monochromator 'planar graphite'
_diffrn_radiation_source 'fine-focus sealed tube'
_diffrn_radiation_type 'Mo K\a'
_diffrn_radiation_wavelength 0.71073
_diffrn_reflns_av_R_equivalents 0.0214
_diffrn_reflns_av_sigmaI/netI 0.0827
_diffrn_reflns_limit_h_max 7
_diffrn_reflns_limit_h_min -7
_diffrn_reflns_limit_k_max 10
_diffrn_reflns_limit_k_min -9
_diffrn_reflns_limit_l_max 25
_diffrn_reflns_limit_l_min -22
_diffrn_reflns_number 2518
_diffrn_reflns_theta_full 25.49
_diffrn_reflns_theta_max 25.49
_diffrn_reflns_theta_min 2.35
_diffrn_standards_decay_% 38.0
_diffrn_standards_interval_time 180
_diffrn_standards_number 3
_exptl_absorpt_coefficient_mu 0.350
_exptl_absorpt_correction_T_max 0.8741
_exptl_absorpt_correction_T_min 0.7714
_exptl_absorpt_correction_type psi-scan
_exptl_absorpt_process_details '(X-RED; Stoe & Cie, 1997)'
_exptl_crystal_colour colourless
_exptl_crystal_density_diffrn 1.412
_exptl_crystal_density_method 'not measured'
_exptl_crystal_description pyramid
_exptl_crystal_F_000 696
_exptl_crystal_size_max 0.46
_exptl_crystal_size_mid 0.41
_exptl_crystal_size_min 0.38
_refine_diff_density_max 0.233
_refine_diff_density_min -0.279
_refine_ls_abs_structure_details 'Flack (1983), with 1006 Friedel pairs'
_refine_ls_abs_structure_Flack 0.31(17)
_refine_ls_extinction_method none
_refine_ls_goodness_of_fit_ref 1.166
_refine_ls_hydrogen_treatment mixed
_refine_ls_matrix_type full
_refine_ls_number_parameters 205
_refine_ls_number_reflns 2518
_refine_ls_number_restraints 1
_refine_ls_restrained_S_all 1.166
_refine_ls_R_factor_all 0.1216
_refine_ls_R_factor_gt 0.0640
_refine_ls_shift/su_max 0.000
_refine_ls_shift/su_mean 0.000
_refine_ls_structure_factor_coef Fsqd
_refine_ls_weighting_details 'calc w = 1/[\s^2^(Fo^2^)+(0.03P)^2^+1.3187P] where P=(Fo^2^+2Fc^2^)/3'
_refine_ls_weighting_scheme calc
_refine_ls_wR_factor_gt 0.1012
_refine_ls_wR_factor_ref 0.1322
_reflns_number_gt 1726
_reflns_number_total 2518
_reflns_threshold_expression >2\s(I)
_cod_data_source_file cv2061.cif
_cod_data_source_block I
_cod_original_cell_volume 1573.2(9)
_cod_database_code 2209459
_cod_database_fobs_code 2209459

loop_
_symmetry_equiv_pos_as_xyz
'x, y, z'
'-x, -y, z+1/2'
'-y, x, z+1/4'
'y, -x, z+3/4'

loop_
_atom_site_type_symbol
_atom_site_label
_atom_site_fract_x
_atom_site_fract_y
_atom_site_fract_z
_atom_site_U_iso_or_equiv
_atom_site_adp_type
_atom_site_calc_flag
_atom_site_refinement_flags
_atom_site_occupancy
C C1 1.3987(8) 0.9982(8) 1.0027(3) 0.0443(18) Uani d . 1
C C2 1.3779(8) 0.9368(8) 1.0632(4) 0.0482(18) Uani d . 1
H H3 1.4626 0.9230 1.0899 0.058 Uiso calc R 1
C C3 1.2334(8) 0.8962(7) 1.0842(3) 0.0399(18) Uani d . 1
H H4 1.2213 0.8545 1.1249 0.048 Uiso calc R 1
C C4 1.1060(7) 0.9164(7) 1.0457(3) 0.0354(16) Uani d . 1
C C5 1.1249(8) 0.9763(8) 0.9843(3) 0.0393(17) Uani d . 1
H H5 1.0403 0.9875 0.9574 0.047 Uiso calc R 1
C C6 1.2697(8) 1.0186(8) 0.9639(3) 0.0458(19) Uani d . 1
H H6 1.2817 1.0615 0.9235 0.055 Uiso calc R 1
C C7 0.9290(8) 0.5987(9) 1.0216(3) 0.0441(18) Uani d . 1
C C8 1.0724(12) 0.3522(10) 1.0288(5) 0.079(3) Uani d . 1
H H8 1.1372 0.2693 1.0375 0.095 Uiso calc R 1
C C9 0.9600(11) 0.3493(10) 0.9867(4) 0.071(3) Uani d . 1
H H9 0.9367 0.2630 0.9621 0.085 Uiso calc R 1
C C10 0.5010(14) 0.6091(11) 0.9410(5) 0.081(3) Uani d . 1
H H10 0.545(9) 0.699(10) 0.969(4) 0.08(3) Uiso d . 1
C C11 0.3512(15) 0.6119(14) 0.9260(7) 0.111(4) Uani d . 1
H H11 0.2847 0.6835 0.9444 0.133 Uiso calc R 1
C C12 0.2994(13) 0.5063(18) 0.8829(7) 0.108(4) Uani d . 1
H H12 0.1969 0.5063 0.8697 0.130 Uiso calc R 1
C C13 0.4001(14) 0.4017(15) 0.8596(6) 0.118(4) Uani d . 1
H H13 0.3677 0.3255 0.8313 0.141 Uiso calc R 1
C C14 0.5481(12) 0.4100(13) 0.8782(6) 0.100(4) Uani d . 1
H H14 0.6170 0.3387 0.8613 0.120 Uiso calc R 1
N N1 1.5415(8) 1.0414(9) 0.9827(3) 0.075(2) Uani d . 1
H H1 1.6195 1.0307 1.0076 0.06(3) Uiso calc R 1
H H2 1.5537 1.0794 0.9451 0.06(3) Uiso calc R 1
N N2 0.8590(6) 0.7341(6) 1.0226(3) 0.0420(14) Uani d . 1
N N3 0.8803(8) 0.4852(7) 0.9826(3) 0.0569(17) Uani d . 1
H H7 0.8042 0.4973 0.9567 0.068 Uiso calc R 1
N N4 0.6015(8) 0.5116(8) 0.9186(3) 0.065(2) Uani d . 1
O O1 0.8184(5) 0.9919(5) 1.0642(3) 0.0573(14) Uani d . 1
O O2 0.9366(6) 0.8013(5) 1.1356(2) 0.0492(13) Uani d . 1
S S1 0.9210(2) 0.86308(19) 1.07180(10) 0.0420(4) Uani d . 1
S S2 1.0846(3) 0.5297(2) 1.06594(11) 0.0626(6) Uani d . 1

loop_
_atom_site_aniso_label
_atom_site_aniso_U_11
_atom_site_aniso_U_22
_atom_site_aniso_U_33
_atom_site_aniso_U_12
_atom_site_aniso_U_13
_atom_site_aniso_U_23
C1 0.036(4) 0.054(5) 0.043(5) 0.003(4) 0.003(4) 0.000(4)
C2 0.045(4) 0.053(4) 0.047(5) 0.004(3) -0.013(4) -0.003(4)
C3 0.048(5) 0.037(4) 0.035(4) -0.002(3) -0.005(4) 0.005(3)
C4 0.035(4) 0.033(4) 0.038(4) 0.003(3) 0.006(3) -0.011(3)
C5 0.047(4) 0.041(4) 0.029(4) 0.004(3) -0.005(4) -0.004(3)
C6 0.039(4) 0.054(5) 0.045(4) 0.004(4) 0.003(4) 0.003(4)
C7 0.048(4) 0.047(5) 0.037(4) -0.010(4) 0.005(4) -0.004(4)
C8 0.112(8) 0.048(5) 0.077(6) 0.023(5) -0.018(6) -0.015(5)
C9 0.101(7) 0.045(5) 0.067(6) -0.003(5) -0.016(6) -0.015(5)
C10 0.104(9) 0.056(7) 0.082(8) -0.002(7) 0.000(7) -0.023(6)
C11 0.081(9) 0.102(10) 0.150(12) 0.035(7) 0.018(9) -0.010(9)
C12 0.055(7) 0.147(12) 0.124(11) 0.015(8) -0.021(7) 0.032(9)
C13 0.082(9) 0.146(11) 0.125(10) 0.009(8) -0.039(7) -0.073(9)
C14 0.070(7) 0.111(9) 0.120(9) 0.022(6) -0.003(7) -0.065(8)
N1 0.050(5) 0.124(7) 0.050(5) -0.020(4) 0.000(4) 0.008(5)
N2 0.049(4) 0.036(4) 0.041(3) -0.005(3) -0.006(3) -0.009(3)
N3 0.076(5) 0.049(4) 0.046(4) -0.011(4) -0.012(4) -0.008(3)
N4 0.069(5) 0.058(5) 0.068(5) 0.001(4) -0.008(4) -0.021(4)
O1 0.044(3) 0.050(3) 0.078(4) 0.013(2) -0.002(3) -0.008(3)
O2 0.065(4) 0.045(3) 0.038(3) -0.007(3) 0.006(3) 0.001(2)
S1 0.0418(10) 0.0385(10) 0.0459(10) -0.0012(9) 0.0007(10) -0.0049(10)
S2 0.0812(15) 0.0457(11) 0.0610(13) 0.0084(10) -0.0203(13) -0.0111(12)

loop_
_atom_type_symbol
_atom_type_description
_atom_type_scat_dispersion_real
_atom_type_scat_dispersion_imag
_atom_type_scat_source
C C 0.0033 0.0016 'International Tables Vol C Tables 4.2.6.8 and 6.1.1.4'
H H 0.0000 0.0000 'International Tables Vol C Tables 4.2.6.8 and 6.1.1.4'
N N 0.0061 0.0033 'International Tables Vol C Tables 4.2.6.8 and 6.1.1.4'
O O 0.0106 0.0060 'International Tables Vol C Tables 4.2.6.8 and 6.1.1.4'
S S 0.1246 0.1234 'International Tables Vol C Tables 4.2.6.8 and 6.1.1.4'

loop_
_geom_angle_atom_site_label_1
_geom_angle_atom_site_label_2
_geom_angle_atom_site_label_3
_geom_angle
N1 C1 C2 120.4(7)
N1 C1 C6 121.1(7)
C2 C1 C6 118.5(7)
C3 C2 C1 120.6(7)
C3 C2 H3 119.7
C1 C2 H3 119.7
C2 C3 C4 120.7(6)
C2 C3 H4 119.6
C4 C3 H4 119.6
C3 C4 C5 119.5(6)
C3 C4 S1 121.0(5)
C5 C4 S1 119.5(5)
C6 C5 C4 119.5(6)
C6 C5 H5 120.2
C4 C5 H5 120.2
C5 C6 C1 121.2(7)
C5 C6 H6 119.4
C1 C6 H6 119.4
N2 C7 N3 121.0(7)
N2 C7 S2 130.7(6)
N3 C7 S2 108.3(6)
C9 C8 S2 111.3(7)
C9 C8 H8 124.3
S2 C8 H8 124.3
C8 C9 N3 113.6(7)
C8 C9 H9 123.2
N3 C9 H9 123.2
N4 C10 C11 125.3(10)
N4 C10 H10 116(4)
C11 C10 H10 118(4)
C10 C11 C12 117.6(11)
C10 C11 H11 121.2
C12 C11 H11 121.2
C13 C12 C11 118.5(11)
C13 C12 H12 120.8
C11 C12 H12 120.8
C14 C13 C12 118.5(11)
C14 C13 H13 120.8
C12 C13 H13 120.8
N4 C14 C13 124.3(9)
N4 C14 H14 117.9
C13 C14 H14 117.9
C1 N1 H1 120.0
C1 N1 H2 120.0
H1 N1 H2 120.0
C7 N2 S1 118.3(5)
C7 N3 C9 115.6(7)
C7 N3 H7 122.2
C9 N3 H7 122.2
C10 N4 C14 115.7(9)
O1 S1 O2 116.7(3)
O1 S1 N2 105.2(3)
O2 S1 N2 111.3(3)
O1 S1 C4 109.1(3)
O2 S1 C4 107.4(3)
N2 S1 C4 106.8(3)
C8 S2 C7 91.1(4)

loop_
_geom_bond_atom_site_label_1
_geom_bond_atom_site_label_2
_geom_bond_distance
C1 N1 1.360(9)
C1 C2 1.386(10)
C1 C6 1.393(9)
C2 C3 1.374(9)
C2 H3 0.9300
C3 C4 1.379(8)
C3 H4 0.9300
C4 C5 1.395(9)
C4 S1 1.757(6)
C5 C6 1.376(9)
C5 H5 0.9300
C6 H6 0.9300
C7 N2 1.321(8)
C7 N3 1.346(8)
C7 S2 1.744(8)
C8 C9 1.314(11)
C8 S2 1.727(8)
C8 H8 0.9300
C9 N3 1.369(10)
C9 H9 0.9300
C10 N4 1.302(11)
C10 C11 1.336(15)
C10 H10 1.04(9)
C11 C12 1.362(15)
C11 H11 0.9300
C12 C13 1.350(15)
C12 H12 0.9300
C13 C14 1.343(13)
C13 H13 0.9300
C14 N4 1.305(11)
C14 H14 0.9300
N1 H1 0.8600
N1 H2 0.8600
N2 S1 1.613(6)
N3 H7 0.8600
O1 S1 1.437(4)
O2 S1 1.444(5)

loop_
_geom_hbond_atom_site_label_D
_geom_hbond_atom_site_label_H
_geom_hbond_atom_site_label_A
_geom_hbond_site_symmetry_A
_geom_hbond_distance_DH
_geom_hbond_distance_HA
_geom_hbond_distance_DA
_geom_hbond_angle_DHA
_geom_hbond_publ_flag
N3 H7 N4 . 0.86 1.93 2.773(9) 165 yes
N1 H1 O1 1_655 0.86 2.12 2.976(9) 176 yes
N1 H2 O2 4_674 0.86 2.49 3.040(8) 123 yes

loop_
_geom_torsion_atom_site_label_1
_geom_torsion_atom_site_label_2
_geom_torsion_atom_site_label_3
_geom_torsion_atom_site_label_4
_geom_torsion
N1 C1 C2 C3 178.5(7)
C6 C1 C2 C3 0.4(11)
C1 C2 C3 C4 -0.4(10)
C2 C3 C4 C5 1.1(9)
C2 C3 C4 S1 179.4(5)
C3 C4 C5 C6 -2.0(10)
S1 C4 C5 C6 179.8(5)
C4 C5 C6 C1 2.0(10)
N1 C1 C6 C5 -179.4(7)
C2 C1 C6 C5 -1.3(11)
S2 C8 C9 N3 -0.2(11)
N4 C10 C11 C12 -1.3(18)
C10 C11 C12 C13 2(2)
C11 C12 C13 C14 -2(2)
C12 C13 C14 N4 1(2)
N3 C7 N2 S1 178.5(5)
S2 C7 N2 S1 0.0(10)
N2 C7 N3 C9 -178.7(7)
S2 C7 N3 C9 0.1(8)
C8 C9 N3 C7 0.0(11)
C11 C10 N4 C14 0.1(16)
C13 C14 N4 C10 0.0(18)
C7 N2 S1 O1 -177.1(6)
C7 N2 S1 O2 -49.8(6)
C7 N2 S1 C4 67.2(6)
C3 C4 S1 O1 127.4(6)
C5 C4 S1 O1 -54.4(6)
C3 C4 S1 O2 0.1(6)
C5 C4 S1 O2 178.3(5)
C3 C4 S1 N2 -119.5(5)
C5 C4 S1 N2 58.8(6)
C9 C8 S2 C7 0.2(8)
N2 C7 S2 C8 178.5(8)
N3 C7 S2 C8 -0.2(6)

loop_
_cod_related_entry_id
_cod_related_entry_database
_cod_related_entry_code
1 ChemSpider 21128005
